data_2201106
loop_
_publ_author_name
'Ansari, Farzana'
'Fedorchuk, Chantall'
'Parvez, Masood'
'Umbreen, Sumaira'
'Saghir, Shazia'

_publ_section_title
;
 Diastereomers of
 4-(2-hydroxyphenyl)-2-phenyl-2,3,4,5-tetrahydro-1,5-benzothiazepine
;
_journal_issue 4
_journal_name_full 'Acta Crystallographica Section E'
_journal_page_first o422
_journal_page_last o425
_journal_paper_doi 10.1107/S1600536802004580
_journal_volume 58
_journal_year 2002
_chemical_formula_iupac 'C21 H19 N O S'
_chemical_formula_moiety 'C21 H19 N O S'
_chemical_formula_sum 'C21 H19 N O S'
_chemical_formula_weight 333.43
_chemical_melting_point 363
_chemical_name_common 2-Nitrobenzanilide
_chemical_name_systematic
;
2-Phenyl-4-(2'-hydroxyphenyl)-2,3,4,5-tetrahydro-1,5-benzothiazepine
;
_space_group_IT_number 14
_symmetry_cell_setting monoclinic
_symmetry_space_group_name_Hall '-P 2ybc'
_symmetry_space_group_name_H-M 'P 1 21/c 1'
_atom_sites_solution_hydrogens geom
_atom_sites_solution_primary direct
_atom_sites_solution_secondary difmap
_cell_angle_alpha 90.00
_cell_angle_beta 108.9930(10)
_cell_angle_gamma 90.00
_cell_formula_units_Z 8
_cell_length_a 10.34040(10)
_cell_length_b 36.9797(7)
_cell_length_c 9.49290(10)
_cell_measurement_reflns_used 12187
_cell_measurement_temperature 170(2)
_cell_measurement_theta_max 27.5
_cell_measurement_theta_min 1.0
_cell_volume 3432.32(8)
_computing_cell_refinement 'HKL DENZO (Otwinowski & Minor, 1997)'
_computing_data_collection 'COLLECT (Hooft, 1998)'
_computing_data_reduction 'SCALEPACK (Otwinowski & Minor, 1997)'
_computing_molecular_graphics 'ORTEPII (Johnson, 1976)'
_computing_publication_material 'SHELXL97 (Sheldrick, 1997)'
_computing_structure_refinement 'SHELXL97 (Sheldrick, 1997)'
_computing_structure_solution 'SAPI91 (Fan, 1991)'
_diffrn_ambient_temperature 170(2)
_diffrn_measured_fraction_theta_full 0.986
_diffrn_measured_fraction_theta_max 0.986
_diffrn_measurement_device_type 'Nonius KappaCCD'
_diffrn_measurement_method '\w and \f'
_diffrn_radiation_monochromator graphite
_diffrn_radiation_source 'fine-focus sealed tube'
_diffrn_radiation_type MoK\a
_diffrn_radiation_wavelength 0.71069
_diffrn_reflns_av_R_equivalents 0.088
_diffrn_reflns_av_sigmaI/netI 0.17
_diffrn_reflns_limit_h_max 13
_diffrn_reflns_limit_h_min -13
_diffrn_reflns_limit_k_max 47
_diffrn_reflns_limit_k_min -47
_diffrn_reflns_limit_l_max 11
_diffrn_reflns_limit_l_min -12
_diffrn_reflns_number 23647
_diffrn_reflns_theta_full 27.6
_diffrn_reflns_theta_max 27.6
_diffrn_reflns_theta_min 3.9
_diffrn_standards_decay_% ' < 0.1 '
_exptl_absorpt_coefficient_mu 0.195
_exptl_absorpt_correction_T_max 0.97
_exptl_absorpt_correction_T_min 0.97
_exptl_absorpt_correction_type multi-scan
_exptl_absorpt_process_details '(SORTAV; Blessing, 1997)'
_exptl_crystal_colour colourless
_exptl_crystal_density_diffrn 1.291
_exptl_crystal_density_meas ?
_exptl_crystal_density_method 'not measured'
_exptl_crystal_description block
_exptl_crystal_F_000 1408
_exptl_crystal_size_max 0.15
_exptl_crystal_size_mid 0.15
_exptl_crystal_size_min 0.15
_refine_diff_density_max 0.45
_refine_diff_density_min -0.53
_refine_ls_extinction_method none
_refine_ls_goodness_of_fit_ref 1.01
_refine_ls_hydrogen_treatment mixed
_refine_ls_matrix_type full
_refine_ls_number_parameters 456
_refine_ls_number_reflns 7825
_refine_ls_number_restraints 14
_refine_ls_restrained_S_all 1.02
_refine_ls_R_factor_all 0.183
_refine_ls_R_factor_gt 0.068
_refine_ls_shift/su_max <0.001
_refine_ls_shift/su_mean 0.00
_refine_ls_structure_factor_coef Fsqd
_refine_ls_weighting_details 'calc w = 1/[\s^2^(Fo^2^)+(0.051P)^2^] where P = (Fo^2^+2Fc^2^)/3'
_refine_ls_weighting_scheme calc
_refine_ls_wR_factor_gt 0.123
_refine_ls_wR_factor_ref 0.148
_reflns_number_gt 3496
_reflns_number_total 7825
_reflns_threshold_expression I>2\s(I)
_cod_data_source_file cv6096.cif
_cod_data_source_block I
_cod_depositor_comments
;
The following automatic conversions were performed:
'_symmetry_cell_setting' value 'Monoclinic' changed to 'monoclinic'
according to '/home/saulius/struct/CIF-dictionaries/cif_core.dic'
dictionary named 'cif_core.dic' version 2.4.1 from 2010-06-29.

Automatic conversion script
Id: cif_fix_enum 1527 2010-12-29 10:47:43Z saulius 

The following automatic conversions were performed:

'_chemical_melting_point' value '363 K' was changed to '363' - the
value should be numeric and without a unit designator.

Automatic conversion script
Id: cif_fix_values 1646 2011-03-28 12:23:43Z adriana 

The following automatic conversions were performed:

'_chemical_melting_point' value '363 K' was changed to '363' - the
value should be numeric and without a unit
designator.

'_symmetry_cell_setting' value 'Monoclinic' changed to
'monoclinic' according to
/home/saulius/struct/CIF-dictionaries/cif_core.dic dictionary named
'cif_core.dic' version 2.4.1 from 2010-06-29.

Automatic conversion script
Id: cif_fix_values 1715 2011-07-08 13:25:40Z adriana 

The following automatic conversions were performed:

'_exptl_crystal_density_meas' value 'not measured' was changed to '?'
- the value is perceived as not measured.

Automatic conversion script
Id: cif_fix_values 3008 2015-01-20 13:52:24Z robertas 
;
_cod_original_sg_symbol_H-M 'P 21/c'
_cod_database_code 2201106
_cod_database_fobs_code 2201106

loop_
_symmetry_equiv_pos_as_xyz
'x, y, z'
'-x, y+1/2, -z+1/2'
'-x, -y, -z'
'x, -y-1/2, z-1/2'

loop_
_atom_site_label
_atom_site_fract_x
_atom_site_fract_y
_atom_site_fract_z
_atom_site_U_iso_or_equiv
_atom_site_adp_type
_atom_site_calc_flag
_atom_site_refinement_flags
_atom_site_occupancy
_atom_site_disorder_assembly
_atom_site_disorder_group
_atom_site_type_symbol
C1A 0.4879(3) 0.38069(9) 0.1634(3) 0.0326(8) Uani d . 1 . . C
C2A 0.3908(3) 0.35310(9) 0.1420(3) 0.0341(8) Uani d . 1 . . C
S3A 0.28795(9) 0.33514(2) -0.03227(9) 0.0394(3) Uani d . 1 . . S
C4A 0.3962(3) 0.33867(8) -0.1496(3) 0.0297(8) Uani d . 1 . . C
H4A 0.4919 0.3321 -0.0889 0.036 Uiso calc R 1 . . H
C5A 0.3964(3) 0.37692(8) -0.2106(3) 0.0309(8) Uani d . 1 . . C
H5A1 0.4720 0.3790 -0.2528 0.037 Uiso calc R 1 . . H
H5A2 0.3095 0.3809 -0.2927 0.037 Uiso calc R 1 . . H
C6A 0.4127(3) 0.40652(8) -0.0943(3) 0.0284(8) Uani d . 1 . . C
H6A 0.3248 0.4086 -0.0722 0.034 Uiso calc R 1 . . H
N7A 0.5229(3) 0.39685(8) 0.0465(3) 0.0336(7) Uani d . 1 . . N
H7A 0.572(3) 0.4136(9) 0.074(4) 0.044(6) Uiso d . 1 . . H
C8A 0.5594(3) 0.39159(9) 0.3098(3) 0.0405(9) Uani d . 1 . . C
H8A 0.6282 0.4096 0.3266 0.049 Uiso calc R 1 . . H
C9A 0.5311(4) 0.37639(12) 0.4303(4) 0.0502(10) Uani d . 1 . . C
H9A 0.5786 0.3846 0.5284 0.060 Uiso calc R 1 . . H
C10A 0.4351(4) 0.34965(11) 0.4081(4) 0.0522(10) Uani d . 1 . . C
H10A 0.4155 0.3394 0.4907 0.063 Uiso calc R 1 . . H
C11A 0.3665(4) 0.33749(10) 0.2653(4) 0.0458(9) Uani d . 1 . . C
H11A 0.3023 0.3183 0.2509 0.055 Uiso calc R 1 . . H
C12A 0.3437(3) 0.31110(9) -0.2733(3) 0.0305(8) Uani d . 1 . . C
C13A 0.2100(3) 0.31377(9) -0.3726(3) 0.0408(9) Uani d . 1 . . C
H13A 0.1506 0.3320 -0.3583 0.049 Uiso calc R 1 . . H
C14A 0.1638(4) 0.29012(10) -0.4911(4) 0.0463(9) Uani d . 1 . . C
H14A 0.0733 0.2923 -0.5584 0.056 Uiso calc R 1 . . H
C15A 0.2485(4) 0.26344(10) -0.5120(4) 0.0500(10) Uani d . 1 . . C
H15A 0.2168 0.2474 -0.5942 0.060 Uiso calc R 1 . . H
C16A 0.3789(4) 0.26016(10) -0.4137(4) 0.0509(10) Uani d . 1 . . C
H16A 0.4373 0.2416 -0.4276 0.061 Uiso calc R 1 . . H
C17A 0.4262(4) 0.28386(9) -0.2936(3) 0.0408(9) Uani d . 1 . . C
H17A 0.5162 0.2811 -0.2253 0.049 Uiso calc R 1 . . H
C18A 0.4436(3) 0.44280(9) -0.1488(3) 0.0302(8) Uani d . 1 . . C
C19A 0.5520(3) 0.44664(9) -0.2033(3) 0.0384(9) Uani d . 1 . . C
H19A 0.6069 0.4261 -0.2048 0.046 Uiso calc R 1 . . H
C20A 0.5828(4) 0.47933(10) -0.2556(3) 0.0443(9) Uani d . 1 . . C
H20A 0.6581 0.4814 -0.2917 0.053 Uiso calc R 1 . . H
C21A 0.5019(4) 0.50898(10) -0.2543(3) 0.0445(9) Uani d . 1 . . C
H21A 0.5210 0.5315 -0.2914 0.053 Uiso calc R 1 . . H
C22A 0.3945(3) 0.50632(9) -0.2001(3) 0.0381(8) Uani d . 1 . . C
H22A 0.3392 0.5269 -0.2005 0.046 Uiso calc R 1 . . H
C23A 0.3668(3) 0.47345(9) -0.1444(3) 0.0313(8) Uani d . 1 . . C
O24A 0.2619(2) 0.47023(6) -0.0857(2) 0.0407(6) Uani d . 1 . . O
H24A 0.230(3) 0.4894(9) -0.070(3) 0.044(6) Uiso d . 1 . . H
C1B -0.0430(3) 0.40185(9) -0.2248(3) 0.0306(8) Uani d . 1 A . C
C2B -0.1259(3) 0.37147(8) -0.2642(3) 0.0308(8) Uani d D 1 . . C
S3B -0.2192(3) 0.35023(7) -0.1613(3) 0.0374(6) Uani d PD 0.663(4) A 1 S
C4B -0.0783(4) 0.34177(12) 0.0111(4) 0.0380(14) Uani d PD 0.663(4) A 1 C
H4B 0.0008 0.3307 -0.0118 0.046 Uiso calc PR 0.663(4) A 1 H
C5B -0.0321(5) 0.37565(11) 0.1072(5) 0.0365(13) Uani d PD 0.663(4) A 1 C
H5B1 0.0222 0.3678 0.2089 0.044 Uiso calc PR 0.663(4) A 1 H
H5B2 -0.1148 0.3879 0.1144 0.044 Uiso calc PR 0.663(4) A 1 H
S3B' -0.2268(6) 0.36301(13) -0.1459(6) 0.0374(6) Uani d PD 0.337(4) A 2 S
C4B' -0.1254(7) 0.3555(2) 0.0491(8) 0.0380(14) Uani d PD 0.337(4) A 2 C
H4B' -0.1582 0.3721 0.1137 0.046 Uiso calc PR 0.337(4) A 2 H
C5B' 0.0246(8) 0.36410(14) 0.0683(12) 0.0365(13) Uani d PD 0.337(4) A 2 C
H5B3 0.0824 0.3554 0.1673 0.044 Uiso calc PR 0.337(4) A 2 H
H5B4 0.0513 0.3505 -0.0079 0.044 Uiso calc PR 0.337(4) A 2 H
C6B 0.0541(3) 0.40413(8) 0.0550(3) 0.0368(8) Uani d D 1 . . C
H6B 0.1408 0.3931 0.0499 0.044 Uiso calc R 1 A 1 H
N7B -0.0248(3) 0.42149(8) -0.0907(3) 0.0355(7) Uani d . 1 A . N
H7B 0.016(3) 0.4394(9) -0.091(3) 0.044(6) Uiso d . 1 . . H
C8B 0.0195(3) 0.41451(9) -0.3261(3) 0.0398(9) Uani d . 1 . . C
H8B 0.0794 0.4347 -0.2997 0.048 Uiso calc R 1 A . H
C9B -0.0037(3) 0.39847(11) -0.4622(4) 0.0482(10) Uani d . 1 A . C
H9B 0.0367 0.4082 -0.5307 0.058 Uiso calc R 1 . . H
C10B -0.0848(4) 0.36852(12) -0.4993(4) 0.0499(10) Uani d . 1 . . C
H10B -0.1009 0.3573 -0.5936 0.060 Uiso calc R 1 A . H
C11B -0.1435(3) 0.35454(9) -0.4000(4) 0.0415(9) Uani d . 1 A . C
H11B -0.1965 0.3331 -0.4246 0.050 Uiso calc R 1 . . H
C12B -0.1347(4) 0.31558(12) 0.0980(3) 0.0517(11) Uani d D 1 . . C
C13B -0.0672(4) 0.28232(17) 0.1079(4) 0.0703(15) Uani d . 1 A . C
H13B 0.0061 0.2799 0.0688 0.084 Uiso calc R 1 . . H
C14B -0.1063(5) 0.25342(14) 0.1735(5) 0.0769(14) Uani d . 1 . . C
H14B -0.0604 0.2310 0.1787 0.092 Uiso calc R 1 A . H
C15B -0.2088(5) 0.25622(12) 0.2309(4) 0.0622(12) Uani d . 1 A . C
H15B -0.2342 0.2358 0.2768 0.075 Uiso calc R 1 . . H
C16B -0.2767(4) 0.28828(12) 0.2237(4) 0.0513(10) Uani d . 1 . . C
H16B -0.3488 0.2903 0.2649 0.062 Uiso calc R 1 A . H
C17B -0.2400(3) 0.31747(10) 0.1566(4) 0.0451(9) Uani d . 1 A . C
H17B -0.2884 0.3396 0.1503 0.054 Uiso calc R 1 . . H
C18B 0.0837(3) 0.43223(8) 0.1766(3) 0.0287(8) Uani d . 1 A . C
C19B 0.2088(3) 0.43147(9) 0.2911(3) 0.0336(8) Uani d . 1 . . C
H19B 0.2752 0.4141 0.2875 0.040 Uiso calc R 1 A . H
C20B 0.2393(4) 0.45521(10) 0.4096(3) 0.0451(9) Uani d . 1 A . C
H20B 0.3250 0.4539 0.4870 0.054 Uiso calc R 1 . . H
C21B 0.1444(4) 0.48066(10) 0.4143(4) 0.0515(10) Uani d . 1 . . C
H21B 0.1646 0.4974 0.4946 0.062 Uiso calc R 1 A . H
C22B 0.0198(4) 0.48208(10) 0.3029(4) 0.0569(11) Uani d . 1 A . C
H22B -0.0456 0.4998 0.3066 0.068 Uiso calc R 1 . . H
C23B -0.0106(3) 0.45784(10) 0.1853(3) 0.0403(9) Uani d . 1 . . C
O24B -0.1399(3) 0.46032(8) 0.0790(3) 0.0557(8) Uani d . 1 A . O
H24B -0.146(3) 0.4485(9) 0.010(3) 0.044(6) Uiso d . 1 . . H

loop_
_atom_site_aniso_label
_atom_site_aniso_U_11
_atom_site_aniso_U_22
_atom_site_aniso_U_33
_atom_site_aniso_U_12
_atom_site_aniso_U_13
_atom_site_aniso_U_23
C1A 0.039(2) 0.032(2) 0.0296(19) 0.0133(17) 0.0151(16) 0.0081(16)
C2A 0.044(2) 0.030(2) 0.0334(19) 0.0110(17) 0.0185(16) 0.0051(16)
S3A 0.0553(6) 0.0288(5) 0.0403(5) -0.0049(4) 0.0240(4) -0.0016(4)
C4A 0.0367(19) 0.0235(19) 0.0298(18) 0.0002(15) 0.0120(15) -0.0007(15)
C5A 0.0359(19) 0.028(2) 0.0281(18) -0.0025(15) 0.0097(15) -0.0002(15)
C6A 0.0331(18) 0.026(2) 0.0237(17) 0.0009(15) 0.0061(15) 0.0028(15)
N7A 0.0449(19) 0.0266(19) 0.0276(16) -0.0008(14) 0.0094(14) -0.0001(14)
C8A 0.041(2) 0.048(2) 0.029(2) 0.0144(18) 0.0071(17) -0.0041(18)
C9A 0.054(3) 0.067(3) 0.028(2) 0.024(2) 0.0112(19) 0.006(2)
C10A 0.071(3) 0.058(3) 0.036(2) 0.019(2) 0.028(2) 0.017(2)
C11A 0.066(3) 0.041(2) 0.039(2) 0.0050(19) 0.029(2) 0.0096(18)
C12A 0.037(2) 0.024(2) 0.0307(18) -0.0036(16) 0.0114(16) 0.0028(15)
C13A 0.042(2) 0.033(2) 0.045(2) -0.0014(18) 0.0118(19) -0.0035(18)
C14A 0.048(2) 0.035(2) 0.047(2) -0.0058(19) 0.0027(18) -0.0059(19)
C15A 0.070(3) 0.028(2) 0.046(2) -0.006(2) 0.010(2) -0.0072(18)
C16A 0.060(3) 0.034(2) 0.050(2) 0.0086(19) 0.007(2) -0.009(2)
C17A 0.048(2) 0.032(2) 0.036(2) 0.0079(18) 0.0062(17) -0.0015(17)
C18A 0.037(2) 0.029(2) 0.0231(17) -0.0082(16) 0.0075(15) -0.0012(15)
C19A 0.048(2) 0.030(2) 0.035(2) -0.0045(17) 0.0100(17) -0.0027(16)
C20A 0.053(2) 0.035(2) 0.051(2) -0.0118(19) 0.0245(19) -0.0014(19)
C21A 0.062(3) 0.031(2) 0.040(2) -0.013(2) 0.0169(19) 0.0011(17)
C22A 0.048(2) 0.024(2) 0.038(2) -0.0034(17) 0.0089(17) -0.0004(16)
C23A 0.037(2) 0.030(2) 0.0245(18) -0.0020(16) 0.0059(15) -0.0024(15)
O24A 0.0484(16) 0.0297(16) 0.0459(14) 0.0021(12) 0.0180(12) -0.0041(12)
C1B 0.0331(19) 0.031(2) 0.0252(18) 0.0018(16) 0.0058(15) -0.0039(16)
C2B 0.0276(19) 0.032(2) 0.0286(19) 0.0032(16) 0.0038(15) 0.0027(16)
S3B 0.0410(7) 0.0328(16) 0.0319(7) -0.0153(11) 0.0029(5) 0.0008(10)
C4B 0.026(3) 0.062(4) 0.034(3) -0.007(3) 0.022(2) 0.001(3)
C5B 0.060(4) 0.019(3) 0.025(3) 0.009(2) 0.008(2) -0.004(2)
S3B' 0.0410(7) 0.0328(16) 0.0319(7) -0.0153(11) 0.0029(5) 0.0008(10)
C4B' 0.026(3) 0.062(4) 0.034(3) -0.007(3) 0.022(2) 0.001(3)
C5B' 0.060(4) 0.019(3) 0.025(3) 0.009(2) 0.008(2) -0.004(2)
C6B 0.040(2) 0.034(2) 0.032(2) 0.0054(17) 0.0070(16) -0.0009(17)
N7B 0.0492(19) 0.0273(19) 0.0275(16) -0.0037(14) 0.0088(14) -0.0010(14)
C8B 0.043(2) 0.046(2) 0.0284(19) -0.0074(17) 0.0085(16) 0.0003(17)
C9B 0.045(2) 0.075(3) 0.026(2) -0.004(2) 0.0137(17) -0.003(2)
C10B 0.041(2) 0.075(3) 0.031(2) 0.008(2) 0.0074(18) -0.017(2)
C11B 0.033(2) 0.035(2) 0.046(2) 0.0025(17) -0.0016(17) -0.0077(18)
C12B 0.041(2) 0.074(3) 0.028(2) -0.026(2) -0.0061(18) 0.019(2)
C13B 0.043(3) 0.128(5) 0.040(2) -0.007(3) 0.014(2) -0.024(3)
C14B 0.060(3) 0.062(4) 0.089(4) 0.010(3) -0.002(3) -0.029(3)
C15B 0.064(3) 0.045(3) 0.061(3) -0.017(2) -0.003(2) 0.017(2)
C16B 0.051(2) 0.058(3) 0.048(2) -0.021(2) 0.022(2) 0.000(2)
C17B 0.036(2) 0.038(2) 0.054(2) -0.0012(18) 0.0033(19) -0.0009(19)
C18B 0.0344(19) 0.0253(19) 0.0270(18) -0.0023(15) 0.0108(16) -0.0016(15)
C19B 0.034(2) 0.035(2) 0.0332(19) -0.0016(16) 0.0135(16) -0.0015(17)
C20B 0.047(2) 0.052(3) 0.029(2) -0.009(2) 0.0040(17) -0.0046(19)
C21B 0.073(3) 0.046(3) 0.030(2) 0.000(2) 0.009(2) -0.0121(19)
C22B 0.074(3) 0.052(3) 0.037(2) 0.028(2) 0.008(2) -0.009(2)
C23B 0.045(2) 0.042(2) 0.029(2) 0.0102(19) 0.0061(18) -0.0021(18)
O24B 0.0577(17) 0.064(2) 0.0372(16) 0.0259(14) 0.0034(14) -0.0132(13)

loop_
_atom_type_symbol
_atom_type_description
_atom_type_scat_dispersion_real
_atom_type_scat_dispersion_imag
_atom_type_scat_source
C C 0.0033 0.0016 'International Tables Vol C Tables 4.2.6.8 and 6.1.1.4'
H H 0.0000 0.0000 'International Tables Vol C Tables 4.2.6.8 and 6.1.1.4'
N N 0.0061 0.0033 'International Tables Vol C Tables 4.2.6.8 and 6.1.1.4'
O O 0.0106 0.0060 'International Tables Vol C Tables 4.2.6.8 and 6.1.1.4'
S S 0.1246 0.1234 'International Tables Vol C Tables 4.2.6.8 and 6.1.1.4'

loop_
_geom_angle_atom_site_label_1
_geom_angle_atom_site_label_2
_geom_angle_atom_site_label_3
_geom_angle
_geom_angle_publ_flag
C2A C1A C8A 118.4(3) n
C2A C1A N7A 123.5(3) n
C8A C1A N7A 118.1(3) n
C1A C2A C11A 119.7(3) n
C1A C2A S3A 126.2(2) n
C11A C2A S3A 114.1(3) n
C2A S3A C4A 103.97(14) y
C12A C4A C5A 111.9(2) n
C12A C4A S3A 106.8(2) n
C5A C4A S3A 112.0(2) n
C12A C4A H4A 108.7 n
C5A C4A H4A 108.7 n
S3A C4A H4A 108.7 n
C6A C5A C4A 113.8(2) n
C6A C5A H5A1 108.8 n
C4A C5A H5A1 108.8 n
C6A C5A H5A2 108.8 n
C4A C5A H5A2 108.8 n
H5A1 C5A H5A2 107.7 n
N7A C6A C18A 109.6(2) n
N7A C6A C5A 110.5(2) n
C18A C6A C5A 112.0(2) n
N7A C6A H6A 108.2 n
C18A C6A H6A 108.2 n
C5A C6A H6A 108.2 n
C1A N7A C6A 119.4(3) y
C1A N7A H7A 112(2) n
C6A N7A H7A 109(3) n
C9A C8A C1A 121.0(3) n
C9A C8A H8A 119.5 n
C1A C8A H8A 119.5 n
C10A C9A C8A 120.1(3) n
C10A C9A H9A 119.9 n
C8A C9A H9A 119.9 n
C9A C10A C11A 120.0(3) n
C9A C10A H10A 120.0 n
C11A C10A H10A 120.0 n
C10A C11A C2A 120.7(3) n
C10A C11A H11A 119.6 n
C2A C11A H11A 119.6 n
C17A C12A C13A 118.7(3) n
C17A C12A C4A 121.3(3) n
C13A C12A C4A 120.0(3) n
C14A C13A C12A 120.4(3) n
C14A C13A H13A 119.8 n
C12A C13A H13A 119.8 n
C15A C14A C13A 120.3(3) n
C15A C14A H14A 119.8 n
C13A C14A H14A 119.8 n
C14A C15A C16A 119.7(3) n
C14A C15A H15A 120.1 n
C16A C15A H15A 120.1 n
C15A C16A C17A 120.4(3) n
C15A C16A H16A 119.8 n
C17A C16A H16A 119.8 n
C12A C17A C16A 120.5(3) n
C12A C17A H17A 119.8 n
C16A C17A H17A 119.8 n
C19A C18A C23A 117.8(3) n
C19A C18A C6A 120.4(3) n
C23A C18A C6A 121.8(3) n
C20A C19A C18A 122.1(3) n
C20A C19A H19A 118.9 n
C18A C19A H19A 118.9 n
C21A C20A C19A 118.7(3) n
C21A C20A H20A 120.7 n
C19A C20A H20A 120.7 n
C22A C21A C20A 120.9(3) n
C22A C21A H21A 119.6 n
C20A C21A H21A 119.6 n
C21A C22A C23A 119.8(3) n
C21A C22A H22A 120.1 n
C23A C22A H22A 120.1 n
O24A C23A C18A 118.3(3) n
O24A C23A C22A 121.1(3) n
C18A C23A C22A 120.6(3) n
C23A O24A H24A 115(2) n
C2B C1B C8B 117.8(3) n
C2B C1B N7B 123.0(3) n
C8B C1B N7B 119.1(3) n
C11B C2B C1B 119.8(2) n
C11B C2B S3B 112.5(2) n
C1B C2B S3B 127.7(2) n
C11B C2B S3B' 125.1(3) n
C1B C2B S3B' 114.0(3) n
C2B S3B C4B 98.72(19) y
C12B C4B C5B 107.5(3) n
C12B C4B S3B 105.2(2) n
C5B C4B S3B 113.3(3) n
C12B C4B H4B 110.2 n
C5B C4B H4B 110.2 n
S3B C4B H4B 110.2 n
C4B C5B C6B 117.6(3) n
C4B C5B H5B1 107.9 n
C6B C5B H5B1 107.9 n
C4B C5B H5B2 107.9 n
C6B C5B H5B2 107.9 n
H5B1 C5B H5B2 107.2 n
C2B S3B' C4B' 113.7(4) y
C5B' C4B' C12B 108.5(5) n
C5B' C4B' S3B' 108.3(6) n
C12B C4B' S3B' 112.0(4) n
C5B' C4B' H4B' 109.3 n
C12B C4B' H4B' 109.3 n
S3B' C4B' H4B' 109.3 n
C6B C5B' C4B' 114.4(5) n
C6B C5B' H5B3 108.7 n
C4B' C5B' H5B3 108.7 n
C6B C5B' H5B4 108.7 n
C4B' C5B' H5B4 108.7 n
H5B3 C5B' H5B4 107.6 n
N7B C6B C18B 108.9(3) n
N7B C6B C5B' 115.3(4) n
C18B C6B C5B' 127.0(5) n
N7B C6B C5B 112.7(3) n
C18B C6B C5B 102.5(3) n
N7B C6B H6B 110.8 n
C18B C6B H6B 110.8 n
C5B' C6B H6B 79.4 n
C5B C6B H6B 110.8 n
C1B N7B C6B 118.7(3) n
C1B N7B H7B 110(2) n
C6B N7B H7B 103(2) n
C9B C8B C1B 121.6(3) n
C9B C8B H8B 119.2 n
C1B C8B H8B 119.2 n
C10B C9B C8B 119.9(3) n
C10B C9B H9B 120.0 n
C8B C9B H9B 120.0 n
C9B C10B C11B 119.9(3) n
C9B C10B H10B 120.0 n
C11B C10B H10B 120.0 n
C10B C11B C2B 120.8(3) n
C10B C11B H11B 119.6 n
C2B C11B H11B 119.6 n
C17B C12B C13B 117.3(3) n
C17B C12B C4B 133.4(4) n
C13B C12B C4B 109.1(4) n
C17B C12B C4B' 101.9(5) n
C13B C12B C4B' 140.6(5) n
C14B C13B C12B 120.2(4) n
C14B C13B H13B 119.9 n
C12B C13B H13B 119.9 n
C15B C14B C13B 121.0(4) n
C15B C14B H14B 119.5 n
C13B C14B H14B 119.5 n
C14B C15B C16B 120.4(4) n
C14B C15B H15B 119.8 n
C16B C15B H15B 119.8 n
C15B C16B C17B 119.4(4) n
C15B C16B H16B 120.3 n
C17B C16B H16B 120.3 n
C16B C17B C12B 121.6(4) n
C16B C17B H17B 119.2 n
C12B C17B H17B 119.2 n
C23B C18B C19B 117.5(3) n
C23B C18B C6B 123.1(3) n
C19B C18B C6B 119.3(3) n
C20B C19B C18B 122.1(3) n
C20B C19B H19B 119.0 n
C18B C19B H19B 119.0 n
C21B C20B C19B 119.1(3) n
C21B C20B H20B 120.4 n
C19B C20B H20B 120.4 n
C20B C21B C22B 120.1(3) n
C20B C21B H21B 119.9 n
C22B C21B H21B 119.9 n
C21B C22B C23B 120.3(3) n
C21B C22B H22B 119.8 n
C23B C22B H22B 119.8 n
C18B C23B C22B 120.8(3) n
C18B C23B O24B 122.2(3) n
C22B C23B O24B 117.0(3) n
C23B O24B H24B 112(3) n

loop_
_geom_bond_atom_site_label_1
_geom_bond_atom_site_label_2
_geom_bond_site_symmetry_2
_geom_bond_distance
_geom_bond_publ_flag
C1A C2A . 1.399(4) n
C1A C8A . 1.404(4) n
C1A N7A . 1.407(4) y
C2A C11A . 1.399(4) n
C2A S3A . 1.778(3) y
S3A C4A . 1.822(3) y
C4A C12A . 1.516(4) n
C4A C5A . 1.529(4) n
C4A H4A . 1.0000 n
C5A C6A . 1.525(4) n
C5A H5A1 . 0.9900 n
C5A H5A2 . 0.9900 n
C6A N7A . 1.490(4) y
C6A C18A . 1.509(4) n
C6A H6A . 1.0000 n
N7A H7A . 0.79(3) n
C8A C9A . 1.389(4) n
C8A H8A . 0.9500 n
C9A C10A . 1.368(5) n
C9A H9A . 0.9500 n
C10A C11A . 1.385(5) n
C10A H10A . 0.9500 n
C11A H11A . 0.9500 n
C12A C17A . 1.374(4) n
C12A C13A . 1.401(4) n
C13A C14A . 1.382(4) n
C13A H13A . 0.9500 n
C14A C15A . 1.376(5) n
C14A H14A . 0.9500 n
C15A C16A . 1.373(4) n
C15A H15A . 0.9500 n
C16A C17A . 1.394(4) n
C16A H16A . 0.9500 n
C17A H17A . 0.9500 n
C18A C19A . 1.386(4) n
C18A C23A . 1.392(4) n
C19A C20A . 1.383(4) n
C19A H19A . 0.9500 n
C20A C21A . 1.381(5) n
C20A H20A . 0.9500 n
C21A C22A . 1.371(4) n
C21A H21A . 0.9500 n
C22A C23A . 1.392(4) n
C22A H22A . 0.9500 n
C23A O24A . 1.377(4) y
O24A H24A . 0.81(3) n
C1B C2B . 1.389(4) n
C1B C8B . 1.402(4) n
C1B N7B . 1.424(4) y
C2B C11B . 1.391(4) n
C2B S3B . 1.765(3) y
C2B S3B' . 1.792(3) y
S3B C4B . 1.829(3) y
C4B C12B . 1.507(4) n
C4B C5B . 1.532(4) n
C4B H4B . 1.0000 n
C5B C6B . 1.560(4) n
C5B H5B1 . 0.9900 n
C5B H5B2 . 0.9900 n
S3B' C4B' . 1.827(3) y
C4B' C5B' . 1.535(4) n
C4B' C12B . 1.560(6) n
C4B' H4B' . 1.0000 n
C5B' C6B . 1.525(4) n
C5B' H5B3 . 0.9900 n
C5B' H5B4 . 0.9900 n
C6B N7B . 1.502(4) y
C6B C18B . 1.509(4) n
C6B H6B . 1.0000 n
N7B H7B . 0.79(3) n
C8B C9B . 1.370(4) n
C8B H8B . 0.9500 n
C9B C10B . 1.365(5) n
C9B H9B . 0.9500 n
C10B C11B . 1.376(4) n
C10B H10B . 0.9500 n
C11B H11B . 0.9500 n
C12B C17B . 1.376(5) n
C12B C13B . 1.402(6) n
C13B C14B . 1.363(6) n
C13B H13B . 0.9500 n
C14B C15B . 1.344(6) n
C14B H14B . 0.9500 n
C15B C16B . 1.369(5) n
C15B H15B . 0.9500 n
C16B C17B . 1.369(4) n
C16B H16B . 0.9500 n
C17B H17B . 0.9500 n
C18B C23B . 1.381(4) n
C18B C19B . 1.393(4) n
C19B C20B . 1.380(4) n
C19B H19B . 0.9500 n
C20B C21B . 1.371(5) n
C20B H20B . 0.9500 n
C21B C22B . 1.376(4) n
C21B H21B . 0.9500 n
C22B C23B . 1.385(4) n
C22B H22B . 0.9500 n
C23B O24B . 1.391(4) y
O24B H24B . 0.77(3) n

loop_
_geom_hbond_atom_site_label_D
_geom_hbond_atom_site_label_H
_geom_hbond_atom_site_label_A
_geom_hbond_site_symmetry_A
_geom_hbond_distance_DH
_geom_hbond_distance_HA
_geom_hbond_distance_DA
_geom_hbond_angle_DHA
O24A H24A O24B 3_565 0.81(3) 2.07(3) 2.871(3) 168(3)
O24B H24B N7B . 0.77(3) 2.06(3) 2.706(4) 141(3)
C6A H6A O24A . 1.00 2.36 2.841(4) 108

loop_
_geom_torsion_atom_site_label_1
_geom_torsion_atom_site_label_2
_geom_torsion_atom_site_label_3
_geom_torsion_atom_site_label_4
_geom_torsion
_geom_torsion_publ_flag
C8A C1A C2A C11A 0.6(5) n
N7A C1A C2A C11A 177.2(3) n
C8A C1A C2A S3A 179.7(2) n
N7A C1A C2A S3A -3.7(5) n
C1A C2A S3A C4A 32.4(3) n
C11A C2A S3A C4A -148.5(2) n
C2A S3A C4A C12A 157.3(2) n
C2A S3A C4A C5A -79.9(2) n
C12A C4A C5A C6A 165.2(2) n
S3A C4A C5A C6A 45.3(3) n
C4A C5A C6A N7A 44.9(3) n
C4A C5A C6A C18A 167.4(3) n
C2A C1A N7A C6A 43.2(4) n
C8A C1A N7A C6A -140.1(3) n
C18A C6A N7A C1A 139.1(3) n
C5A C6A N7A C1A -96.9(3) n
C2A C1A C8A C9A -2.4(5) n
N7A C1A C8A C9A -179.2(3) n
C1A C8A C9A C10A 1.8(5) n
C8A C9A C10A C11A 0.5(5) n
C9A C10A C11A C2A -2.2(5) n
C1A C2A C11A C10A 1.6(5) n
S3A C2A C11A C10A -177.5(3) n
C5A C4A C12A C17A 116.5(3) n
S3A C4A C12A C17A -120.5(3) n
C5A C4A C12A C13A -61.5(4) n
S3A C4A C12A C13A 61.4(3) n
C17A C12A C13A C14A -2.0(5) n
C4A C12A C13A C14A 176.1(3) n
C12A C13A C14A C15A 0.6(5) n
C13A C14A C15A C16A 0.6(5) n
C14A C15A C16A C17A -0.5(5) n
C13A C12A C17A C16A 2.2(5) n
C4A C12A C17A C16A -175.9(3) n
C15A C16A C17A C12A -1.0(5) n
N7A C6A C18A C19A 69.4(3) n
C5A C6A C18A C19A -53.6(4) n
N7A C6A C18A C23A -109.6(3) n
C5A C6A C18A C23A 127.4(3) n
C23A C18A C19A C20A -1.6(4) n
C6A C18A C19A C20A 179.4(3) n
C18A C19A C20A C21A -0.5(5) n
C19A C20A C21A C22A 1.0(5) n
C20A C21A C22A C23A 0.5(5) n
C19A C18A C23A O24A -177.7(2) n
C6A C18A C23A O24A 1.3(4) n
C19A C18A C23A C22A 3.2(4) n
C6A C18A C23A C22A -177.8(3) n
C21A C22A C23A O24A 178.2(3) n
C21A C22A C23A C18A -2.7(4) n
C8B C1B C2B C11B 0.6(5) n
N7B C1B C2B C11B 177.3(3) n
C8B C1B C2B S3B -178.8(3) n
N7B C1B C2B S3B -2.0(5) n
C8B C1B C2B S3B' -168.2(3) n
N7B C1B C2B S3B' 8.6(5) n
C11B C2B S3B C4B 124.7(3) n
C1B C2B S3B C4B -56.0(4) n
S3B' C2B S3B C4B -92.4(10) n
C2B S3B C4B C12B -166.5(3) n
C2B S3B C4B C5B 76.3(3) n
C12B C4B C5B C6B 169.3(4) n
S3B C4B C5B C6B -74.9(5) n
C11B C2B S3B' C4B' 131.7(4) n
C1B C2B S3B' C4B' -60.3(5) n
S3B C2B S3B' C4B' 88.7(11) n
C2B S3B' C4B' C5B' 8.5(6) n
C2B S3B' C4B' C12B -111.1(5) n
C12B C4B' C5B' C6B -168.2(6) n
S3B' C4B' C5B' C6B 70.0(8) n
C4B' C5B' C6B N7B -59.2(8) n
C4B' C5B' C6B C18B 84.5(8) n
C4B' C5B' C6B C5B 34.3(5) n
C4B C5B C6B N7B 64.8(5) n
C4B C5B C6B C18B -178.2(4) n
C4B C5B C6B C5B' -37.2(7) n
C2B C1B N7B C6B 69.7(4) n
C8B C1B N7B C6B -113.7(3) n
C18B C6B N7B C1B 169.0(3) n
C5B' C6B N7B C1B -41.0(5) n
C5B C6B N7B C1B -78.0(4) n
C2B C1B C8B C9B 2.4(5) n
N7B C1B C8B C9B -174.5(3) n
C1B C8B C9B C10B -2.8(5) n
C8B C9B C10B C11B 0.1(5) n
C9B C10B C11B C2B 2.8(5) n
C1B C2B C11B C10B -3.1(5) n
S3B C2B C11B C10B 176.3(3) n
S3B' C2B C11B C10B 164.3(3) n
C5B C4B C12B C17B 59.3(5) n
S3B C4B C12B C17B -61.8(5) n
C5B C4B C12B C13B -125.8(4) n
S3B C4B C12B C13B 113.2(3) n
C5B C4B C12B C4B' 42.0(5) n
S3B C4B C12B C4B' -79.0(6) n
C5B' C4B' C12B C17B 147.0(6) n
S3B' C4B' C12B C17B -93.6(5) n
C5B' C4B' C12B C13B -27.4(9) n
S3B' C4B' C12B C13B 92.1(6) n
C5B' C4B' C12B C4B -45.7(6) n
S3B' C4B' C12B C4B 73.7(7) n
C17B C12B C13B C14B 0.0(5) n
C4B C12B C13B C14B -175.8(3) n
C4B' C12B C13B C14B 173.9(5) n
C12B C13B C14B C15B -0.7(6) n
C13B C14B C15B C16B 0.4(6) n
C14B C15B C16B C17B 0.4(6) n
C15B C16B C17B C12B -1.0(5) n
C13B C12B C17B C16B 0.8(5) n
C4B C12B C17B C16B 175.4(3) n
C4B' C12B C17B C16B -175.2(4) n
N7B C6B C18B C23B 41.0(4) n
C5B' C6B C18B C23B -104.5(5) n
C5B C6B C18B C23B -78.6(4) n
N7B C6B C18B C19B -142.7(3) n
C5B' C6B C18B C19B 71.8(5) n
C5B C6B C18B C19B 97.7(3) n
C23B C18B C19B C20B -0.1(5) n
C6B C18B C19B C20B -176.5(3) n
C18B C19B C20B C21B -0.8(5) n
C19B C20B C21B C22B 0.8(5) n
C20B C21B C22B C23B 0.0(6) n
C19B C18B C23B C22B 0.9(5) n
C6B C18B C23B C22B 177.2(3) n
C19B C18B C23B O24B -178.3(3) n
C6B C18B C23B O24B -2.0(5) n
C21B C22B C23B C18B -0.9(5) n
C21B C22B C23B O24B 178.3(3) n
